data_4104722
loop_
_publ_author_name
'Colin T. Carver'
'Diego Benitez'
'Kevin L. Miller'
'Bryan N. Williams'
'Ekaterina Tkatchouk'
'William A. Goddard'
'Paula L. Diaconescu'

_publ_section_title
;
 Reactions of Group III Biheterocyclic Complexes
;
_journal_name_full 'Journal of the American Chemical Society'
_journal_page_first 10269
_journal_page_last 10278
_journal_paper_doi 10.1021/ja902794w
_journal_volume 131
_journal_year 2009
_chemical_formula_moiety 'C43 H55 Fe N4 Sc Si2, C7 H8'
_chemical_formula_sum 'C50 H63 Fe N4 Sc Si2'
_chemical_formula_weight 877.03
_chemical_name_systematic
; 
 ? 
;
_space_group_IT_number 14
_symmetry_cell_setting monoclinic
_symmetry_space_group_name_Hall '-P 2ybc'
_symmetry_space_group_name_H-M 'P 1 21/c 1'
_atom_sites_solution_hydrogens geom
_atom_sites_solution_primary direct
_atom_sites_solution_secondary difmap
_audit_creation_method SHELXL-97
_cell_angle_alpha 90.00
_cell_angle_beta 95.6800(10)
_cell_angle_gamma 90.00
_cell_formula_units_Z 4
_cell_length_a 16.1271(19)
_cell_length_b 10.5039(13)
_cell_length_c 27.189(3)
_cell_measurement_reflns_used 2552
_cell_measurement_temperature 100(2)
_cell_measurement_theta_max 21.17
_cell_measurement_theta_min 4.05
_cell_volume 4583.1(9)
_computing_cell_refinement 'Bruker APEX11'
_computing_data_collection 'Bruker APEX11'
_computing_data_reduction 'Bruker SAINT'
_computing_molecular_graphics 'Bruker SHELXTL'
_computing_publication_material 'Bruker SHELXTL'
_computing_structure_refinement 'SHELXL-97 (Sheldrick, 1997)'
_computing_structure_solution 'SHELXS-97 (Sheldrick, 1990)'
_diffrn_ambient_temperature 100(2)
_diffrn_measured_fraction_theta_full 0.996
_diffrn_measured_fraction_theta_max 0.992
_diffrn_measurement_device_type 'CCD area detector'
_diffrn_measurement_method 'phi and omega scans'
_diffrn_radiation_monochromator graphite
_diffrn_radiation_source 'fine-focus sealed tube'
_diffrn_radiation_type MoK\a
_diffrn_radiation_wavelength 0.71073
_diffrn_reflns_av_R_equivalents 0.1123
_diffrn_reflns_av_sigmaI/netI 0.1182
_diffrn_reflns_limit_h_max 21
_diffrn_reflns_limit_h_min -21
_diffrn_reflns_limit_k_max 13
_diffrn_reflns_limit_k_min -13
_diffrn_reflns_limit_l_max 36
_diffrn_reflns_limit_l_min -36
_diffrn_reflns_number 40053
_diffrn_reflns_theta_full 25.00
_diffrn_reflns_theta_max 28.29
_diffrn_reflns_theta_min 3.81
_exptl_absorpt_coefficient_mu 0.555
_exptl_absorpt_correction_T_max 0.9834
_exptl_absorpt_correction_T_min 0.9607
_exptl_absorpt_correction_type multi-scan
_exptl_absorpt_process_details 'Sadabs (Bruker)'
_exptl_crystal_colour red
_exptl_crystal_density_diffrn 1.271
_exptl_crystal_description block
_exptl_crystal_F_000 1864
_exptl_crystal_size_max 0.075
_exptl_crystal_size_mid 0.050
_exptl_crystal_size_min 0.025
_refine_diff_density_max 0.437
_refine_diff_density_min -0.429
_refine_diff_density_rms 0.088
_refine_ls_extinction_method none
_refine_ls_goodness_of_fit_ref 0.992
_refine_ls_hydrogen_treatment constr
_refine_ls_matrix_type full
_refine_ls_number_parameters 523
_refine_ls_number_reflns 11280
_refine_ls_number_restraints 0
_refine_ls_restrained_S_all 0.992
_refine_ls_R_factor_all 0.1209
_refine_ls_R_factor_gt 0.0544
_refine_ls_shift/su_max 0.001
_refine_ls_shift/su_mean 0.000
_refine_ls_structure_factor_coef Fsqd
_refine_ls_weighting_details 'calc w=1/[\s^2^(Fo^2^)+(0.0421P)^2^+0.0000P] where P=(Fo^2^+2Fc^2^)/3'
_refine_ls_weighting_scheme calc
_refine_ls_wR_factor_gt 0.0996
_refine_ls_wR_factor_ref 0.1237
_reflns_number_gt 6454
_reflns_number_total 11280
_reflns_threshold_expression >2sigma(I)
_cod_data_source_file ja902794w_si_002_2.cif
_cod_data_source_block 6Sc-pyPh-iqn
_cod_original_cell_volume 4583.2(10)
_cod_database_code 4104722

loop_
_symmetry_equiv_pos_as_xyz
'x, y, z'
'-x, y+1/2, -z+1/2'
'-x, -y, -z'
'x, -y-1/2, z-1/2'

loop_
_atom_site_label
_atom_site_type_symbol
_atom_site_fract_x
_atom_site_fract_y
_atom_site_fract_z
_atom_site_U_iso_or_equiv
_atom_site_adp_type
_atom_site_occupancy
_atom_site_symmetry_multiplicity
_atom_site_calc_flag
_atom_site_refinement_flags
Fe1 Fe 0.09060(3) 0.10840(4) 0.333446(16) 0.01905(12) Uani 1 1 d .
Sc1 Sc 0.26690(4) 0.21827(6) 0.39114(2) 0.01588(14) Uani 1 1 d .
Si2 Si 0.25134(5) 0.47248(8) 0.30745(3) 0.0189(2) Uani 1 1 d .
Si1 Si 0.26700(5) -0.05034(8) 0.46899(3) 0.0185(2) Uani 1 1 d .
N1 N 0.22763(14) 0.0530(2) 0.42293(9) 0.0165(5) Uani 1 1 d .
N2 N 0.22956(15) 0.3233(2) 0.32932(9) 0.0185(6) Uani 1 1 d .
N3 N 0.40954(15) 0.2373(2) 0.39351(9) 0.0149(5) Uani 1 1 d .
N4 N 0.29872(14) 0.3454(2) 0.44890(9) 0.0162(6) Uani 1 1 d .
C16 C 0.42435(18) 0.1024(3) 0.32166(10) 0.0153(6) Uani 1 1 d .
C14 C 0.54054(19) 0.2364(3) 0.35875(11) 0.0213(7) Uani 1 1 d .
H14A H 0.5744 0.2043 0.3349 0.026 Uiso 1 1 calc R
C26 C 0.1337(2) -0.0658(3) 0.35767(11) 0.0207(7) Uani 1 1 d .
H26A H 0.1773 -0.1170 0.3429 0.025 Uiso 1 1 calc R
C10 C 0.24683(18) 0.3960(3) 0.48148(11) 0.0191(7) Uani 1 1 d .
C8 C 0.35172(18) 0.3704(3) 0.55048(11) 0.0181(7) Uani 1 1 d .
C15 C 0.45924(18) 0.1945(3) 0.35924(11) 0.0173(7) Uani 1 1 d .
C22 C 0.14880(18) 0.0238(3) 0.39708(11) 0.0180(7) Uani 1 1 d .
C1 C 0.44187(19) 0.3226(3) 0.42770(11) 0.0171(7) Uani 1 1 d .
C32 C 0.2646(2) -0.2196(3) 0.44582(12) 0.0244(7) Uani 1 1 d .
H32A H 0.2954 -0.2253 0.4166 0.037 Uiso 1 1 calc R
H32B H 0.2067 -0.2458 0.4371 0.037 Uiso 1 1 calc R
H32C H 0.2905 -0.2757 0.4718 0.037 Uiso 1 1 calc R
C13 C 0.57234(19) 0.3256(3) 0.39328(11) 0.0207(7) Uani 1 1 d .
H13A H 0.6278 0.3561 0.3930 0.025 Uiso 1 1 calc R
C7 C 0.3699(2) 0.3444(3) 0.60098(12) 0.0231(7) Uani 1 1 d .
H7A H 0.3311 0.3674 0.6235 0.028 Uiso 1 1 calc R
C34 C 0.2065(2) -0.0444(3) 0.52555(12) 0.0239(7) Uani 1 1 d .
C17 C 0.44802(19) 0.1082(3) 0.27361(11) 0.0207(7) Uani 1 1 d .
H17A H 0.4845 0.1739 0.2651 0.025 Uiso 1 1 calc R
C6 C 0.4435(2) 0.2858(3) 0.61826(12) 0.0250(8) Uani 1 1 d .
H6A H 0.4547 0.2685 0.6526 0.030 Uiso 1 1 calc R
C4 C 0.48461(19) 0.2766(3) 0.53607(11) 0.0200(7) Uani 1 1 d .
H4A H 0.5242 0.2532 0.5140 0.024 Uiso 1 1 calc R
C33 C 0.37687(19) -0.0021(3) 0.48733(13) 0.0251(8) Uani 1 1 d .
H33A H 0.4085 -0.0049 0.4584 0.038 Uiso 1 1 calc R
H33B H 0.4020 -0.0607 0.5126 0.038 Uiso 1 1 calc R
H33C H 0.3779 0.0846 0.5006 0.038 Uiso 1 1 calc R
C2 C 0.38650(18) 0.3744(3) 0.46440(11) 0.0167(6) Uani 1 1 d .
H2A H 0.3919 0.4691 0.4633 0.020 Uiso 1 1 calc R
C40 C 0.26191(19) 0.4705(3) 0.23816(11) 0.0208(7) Uani 1 1 d .
C11 C 0.15775(18) 0.4125(3) 0.46037(11) 0.0236(7) Uani 1 1 d .
H11A H 0.1252 0.4482 0.4857 0.035 Uiso 1 1 calc R
H11B H 0.1346 0.3296 0.4497 0.035 Uiso 1 1 calc R
H11C H 0.1554 0.4703 0.4320 0.035 Uiso 1 1 calc R
C19 C 0.3659(2) -0.0759(3) 0.25011(12) 0.0256(8) Uani 1 1 d .
H19A H 0.3462 -0.1366 0.2258 0.031 Uiso 1 1 calc R
C23 C 0.07008(19) 0.0769(3) 0.40547(11) 0.0205(7) Uani 1 1 d .
H23A H 0.0605 0.1440 0.4304 0.025 Uiso 1 1 calc R
C18 C 0.4192(2) 0.0198(3) 0.23837(12) 0.0253(8) Uani 1 1 d .
H18A H 0.4362 0.0248 0.2059 0.030 Uiso 1 1 calc R
C12 C 0.52270(19) 0.3690(3) 0.42775(11) 0.0200(7) Uani 1 1 d .
H12A H 0.5433 0.4304 0.4515 0.024 Uiso 1 1 calc R
C20 C 0.3411(2) -0.0832(3) 0.29750(12) 0.0264(8) Uani 1 1 d .
H20A H 0.3043 -0.1488 0.3056 0.032 Uiso 1 1 calc R
C5 C 0.5013(2) 0.2518(3) 0.58608(12) 0.0247(8) Uani 1 1 d .
H5A H 0.5520 0.2118 0.5983 0.030 Uiso 1 1 calc R
C35 C 0.1204(2) -0.1067(4) 0.51461(12) 0.0309(8) Uani 1 1 d .
H35A H 0.0904 -0.1027 0.5442 0.046 Uiso 1 1 calc R
H35B H 0.1274 -0.1959 0.5052 0.046 Uiso 1 1 calc R
H35C H 0.0887 -0.0614 0.4874 0.046 Uiso 1 1 calc R
C9 C 0.27309(19) 0.4215(3) 0.52928(11) 0.0203(7) Uani 1 1 d .
H9A H 0.2402 0.4725 0.5487 0.024 Uiso 1 1 calc R
C3 C 0.41103(19) 0.3351(3) 0.51782(11) 0.0168(7) Uani 1 1 d .
C43 C 0.2942(2) 0.6004(3) 0.22230(12) 0.0311(8) Uani 1 1 d .
H43A H 0.2996 0.5995 0.1867 0.047 Uiso 1 1 calc R
H43B H 0.3486 0.6175 0.2404 0.047 Uiso 1 1 calc R
H43C H 0.2548 0.6672 0.2297 0.047 Uiso 1 1 calc R
C21 C 0.37028(19) 0.0055(3) 0.33303(12) 0.0215(7) Uani 1 1 d .
H21A H 0.3532 0.0001 0.3654 0.026 Uiso 1 1 calc R
C30 C 0.0665(2) 0.1320(3) 0.25920(12) 0.0288(8) Uani 1 1 d .
H30A H 0.0453 0.0650 0.2350 0.035 Uiso 1 1 calc R
C42 C 0.1772(2) 0.4470(3) 0.20787(12) 0.0249(8) Uani 1 1 d .
H42A H 0.1848 0.4466 0.1726 0.037 Uiso 1 1 calc R
H42B H 0.1382 0.5149 0.2147 0.037 Uiso 1 1 calc R
H42C H 0.1548 0.3647 0.2171 0.037 Uiso 1 1 calc R
C31 C 0.1515(2) 0.1585(3) 0.27426(11) 0.0234(7) Uani 1 1 d .
H31A H 0.2003 0.1127 0.2626 0.028 Uiso 1 1 calc R
C25 C 0.0470(2) -0.0709(3) 0.34321(12) 0.0231(7) Uani 1 1 d .
H25A H 0.0188 -0.1267 0.3168 0.028 Uiso 1 1 calc R
C39 C 0.1685(2) 0.5908(3) 0.31842(12) 0.0274(8) Uani 1 1 d .
H39A H 0.1615 0.5941 0.3538 0.041 Uiso 1 1 calc R
H39B H 0.1158 0.5653 0.3000 0.041 Uiso 1 1 calc R
H39C H 0.1847 0.6751 0.3072 0.041 Uiso 1 1 calc R
C27 C 0.15609(19) 0.2632(3) 0.30817(11) 0.0191(7) Uani 1 1 d .
C24 C 0.0070(2) 0.0167(3) 0.37277(12) 0.0243(8) Uani 1 1 d .
H24A H -0.0543 0.0337 0.3710 0.029 Uiso 1 1 calc R
C38 C 0.3517(2) 0.5286(3) 0.34062(12) 0.0291(8) Uani 1 1 d .
H38A H 0.3470 0.5299 0.3763 0.044 Uiso 1 1 calc R
H38B H 0.3641 0.6145 0.3294 0.044 Uiso 1 1 calc R
H38C H 0.3967 0.4707 0.3336 0.044 Uiso 1 1 calc R
C41 C 0.3227(2) 0.3670(4) 0.22539(13) 0.0343(9) Uani 1 1 d .
H41A H 0.3273 0.3677 0.1897 0.051 Uiso 1 1 calc R
H41B H 0.3024 0.2838 0.2351 0.051 Uiso 1 1 calc R
H41C H 0.3776 0.3833 0.2431 0.051 Uiso 1 1 calc R
C29 C 0.0168(2) 0.2177(3) 0.28419(12) 0.0282(8) Uani 1 1 d .
H29A H -0.0455 0.2212 0.2810 0.034 Uiso 1 1 calc R
C28 C 0.07173(19) 0.2966(3) 0.31497(12) 0.0233(7) Uani 1 1 d .
H28A H 0.0543 0.3646 0.3376 0.028 Uiso 1 1 calc R
C36 C 0.2545(2) -0.1154(4) 0.56861(12) 0.0332(9) Uani 1 1 d .
H36A H 0.2230 -0.1118 0.5976 0.050 Uiso 1 1 calc R
H36B H 0.3090 -0.0753 0.5765 0.050 Uiso 1 1 calc R
H36C H 0.2621 -0.2044 0.5593 0.050 Uiso 1 1 calc R
C37 C 0.1946(2) 0.0943(3) 0.54089(13) 0.0359(9) Uani 1 1 d .
H37A H 0.1635 0.0968 0.5701 0.054 Uiso 1 1 calc R
H37B H 0.1636 0.1405 0.5137 0.054 Uiso 1 1 calc R
H37C H 0.2493 0.1343 0.5487 0.054 Uiso 1 1 calc R
C100 C 0.9340(2) 0.5836(3) 0.40418(13) 0.0280(8) Uani 1 1 d .
C104 C 0.8197(2) 0.5357(4) 0.34243(13) 0.0417(10) Uani 1 1 d .
H10A H 0.7774 0.5649 0.3183 0.050 Uiso 1 1 calc R
C105 C 0.8723(2) 0.6220(4) 0.36768(13) 0.0380(10) Uani 1 1 d .
H10B H 0.8664 0.7100 0.3600 0.046 Uiso 1 1 calc R
C101 C 0.9407(2) 0.4543(4) 0.41390(14) 0.0345(9) Uani 1 1 d .
H10C H 0.9815 0.4247 0.4389 0.041 Uiso 1 1 calc R
C102 C 0.8889(2) 0.3676(4) 0.38790(15) 0.0415(10) Uani 1 1 d .
H10D H 0.8952 0.2793 0.3948 0.050 Uiso 1 1 calc R
C106 C 0.9911(2) 0.6778(4) 0.43178(15) 0.0424(10) Uani 1 1 d .
H10E H 0.9772 0.7639 0.4198 0.064 Uiso 1 1 calc R
H10F H 1.0489 0.6582 0.4265 0.064 Uiso 1 1 calc R
H10G H 0.9843 0.6727 0.4672 0.064 Uiso 1 1 calc R
C103 C 0.8281(2) 0.4087(4) 0.35196(14) 0.0428(10) Uani 1 1 d .
H10H H 0.7926 0.3489 0.3341 0.051 Uiso 1 1 calc R

loop_
_atom_site_aniso_label
_atom_site_aniso_U_11
_atom_site_aniso_U_22
_atom_site_aniso_U_33
_atom_site_aniso_U_23
_atom_site_aniso_U_13
_atom_site_aniso_U_12
Fe1 0.0178(2) 0.0218(3) 0.0172(2) -0.0001(2) 0.00005(18) -0.0038(2)
Sc1 0.0158(3) 0.0170(3) 0.0148(3) -0.0008(2) 0.0007(2) -0.0012(2)
Si2 0.0193(5) 0.0180(5) 0.0187(5) -0.0003(4) -0.0020(4) -0.0020(4)
Si1 0.0172(4) 0.0179(5) 0.0202(5) -0.0003(4) 0.0007(4) -0.0013(4)
N1 0.0133(13) 0.0196(14) 0.0163(13) -0.0001(11) 0.0007(10) -0.0024(11)
N2 0.0175(14) 0.0210(14) 0.0164(13) -0.0010(11) -0.0007(11) -0.0027(11)
N3 0.0160(13) 0.0156(13) 0.0132(13) -0.0010(10) 0.0023(10) 0.0006(10)
N4 0.0123(13) 0.0173(14) 0.0189(14) -0.0035(11) 0.0018(11) -0.0009(10)
C16 0.0149(15) 0.0145(15) 0.0170(15) 0.0005(13) 0.0035(12) 0.0034(13)
C14 0.0196(17) 0.0255(18) 0.0195(17) -0.0023(14) 0.0049(14) 0.0011(14)
C26 0.0219(17) 0.0175(16) 0.0223(17) 0.0007(14) 0.0006(14) -0.0006(13)
C10 0.0178(16) 0.0178(16) 0.0224(17) 0.0004(14) 0.0051(13) -0.0001(13)
C8 0.0159(16) 0.0166(17) 0.0217(17) -0.0071(13) 0.0021(13) -0.0070(13)
C15 0.0170(16) 0.0166(16) 0.0178(16) -0.0001(13) -0.0004(13) 0.0008(13)
C22 0.0151(16) 0.0201(17) 0.0193(16) 0.0013(13) 0.0031(13) -0.0019(13)
C1 0.0184(16) 0.0171(16) 0.0155(16) -0.0002(13) 0.0011(13) 0.0010(13)
C32 0.0228(18) 0.0218(18) 0.0290(19) -0.0004(15) 0.0040(15) -0.0013(15)
C13 0.0135(16) 0.0221(17) 0.0268(18) 0.0009(14) 0.0033(14) -0.0005(13)
C7 0.0209(18) 0.0280(19) 0.0211(17) -0.0071(14) 0.0049(14) -0.0027(14)
C34 0.0243(18) 0.0254(19) 0.0213(17) -0.0003(14) -0.0018(14) 0.0021(15)
C17 0.0228(17) 0.0186(17) 0.0213(17) -0.0009(14) 0.0047(14) 0.0008(14)
C6 0.0273(19) 0.032(2) 0.0154(16) 0.0010(15) -0.0008(14) -0.0050(16)
C4 0.0183(17) 0.0222(17) 0.0196(17) -0.0029(14) 0.0030(13) -0.0007(14)
C33 0.0203(17) 0.0184(18) 0.036(2) -0.0021(15) 0.0014(15) 0.0006(14)
C2 0.0164(16) 0.0162(16) 0.0179(16) -0.0029(13) 0.0033(13) -0.0007(13)
C40 0.0210(17) 0.0206(17) 0.0206(17) 0.0017(14) 0.0008(14) -0.0025(14)
C11 0.0162(16) 0.032(2) 0.0224(17) -0.0038(15) 0.0014(14) 0.0041(14)
C19 0.0266(19) 0.0247(19) 0.0252(19) -0.0055(15) 0.0010(15) -0.0006(15)
C23 0.0188(16) 0.0239(18) 0.0195(17) 0.0004(14) 0.0055(13) 0.0010(14)
C18 0.034(2) 0.0244(18) 0.0182(17) -0.0026(14) 0.0055(15) 0.0032(15)
C12 0.0199(17) 0.0217(18) 0.0183(16) -0.0037(13) 0.0017(13) -0.0023(13)
C20 0.0251(18) 0.0225(19) 0.033(2) -0.0035(15) 0.0073(16) -0.0036(14)
C5 0.0196(18) 0.028(2) 0.0245(18) -0.0012(15) -0.0057(14) 0.0023(14)
C35 0.0241(19) 0.044(2) 0.0245(18) 0.0064(17) 0.0032(15) -0.0008(17)
C9 0.0188(16) 0.0210(18) 0.0214(17) -0.0026(14) 0.0041(13) 0.0012(13)
C3 0.0187(16) 0.0157(16) 0.0155(16) -0.0024(13) -0.0014(13) -0.0058(13)
C43 0.035(2) 0.033(2) 0.0250(18) 0.0038(16) -0.0014(16) -0.0089(17)
C21 0.0217(17) 0.0230(18) 0.0206(17) -0.0013(14) 0.0061(14) 0.0022(14)
C30 0.033(2) 0.033(2) 0.0185(17) 0.0027(15) -0.0057(15) -0.0110(16)
C42 0.0268(18) 0.0271(19) 0.0199(17) 0.0036(14) -0.0028(14) -0.0027(15)
C31 0.0292(19) 0.0253(18) 0.0158(16) -0.0019(14) 0.0032(14) -0.0082(15)
C25 0.0240(18) 0.0228(18) 0.0220(18) 0.0010(14) -0.0007(14) -0.0064(14)
C39 0.034(2) 0.0188(18) 0.0294(19) -0.0013(15) 0.0024(16) 0.0001(15)
C27 0.0232(18) 0.0188(17) 0.0147(15) 0.0021(13) -0.0018(13) -0.0050(13)
C24 0.0162(17) 0.031(2) 0.0256(18) 0.0013(15) 0.0005(14) -0.0073(14)
C38 0.034(2) 0.0247(19) 0.0266(19) 0.0062(15) -0.0055(16) -0.0063(16)
C41 0.032(2) 0.043(2) 0.029(2) 0.0016(17) 0.0052(16) 0.0054(18)
C29 0.0194(18) 0.036(2) 0.0274(19) 0.0103(16) -0.0087(15) -0.0060(16)
C28 0.0221(18) 0.0260(19) 0.0216(17) 0.0046(14) 0.0012(14) -0.0004(14)
C36 0.037(2) 0.039(2) 0.0230(18) 0.0058(17) 0.0014(16) -0.0035(18)
C37 0.054(2) 0.029(2) 0.027(2) -0.0013(16) 0.0170(18) 0.0056(18)
C100 0.0265(19) 0.029(2) 0.031(2) 0.0038(16) 0.0121(16) 0.0001(15)
C104 0.036(2) 0.071(3) 0.0195(19) 0.004(2) 0.0064(17) 0.010(2)
C105 0.041(2) 0.041(2) 0.035(2) 0.0145(19) 0.0171(19) 0.0089(19)
C101 0.025(2) 0.033(2) 0.044(2) 0.0084(18) 0.0021(17) 0.0035(17)
C102 0.034(2) 0.031(2) 0.060(3) 0.000(2) 0.010(2) -0.0010(18)
C106 0.041(2) 0.032(2) 0.055(3) 0.002(2) 0.007(2) -0.0063(18)
C103 0.034(2) 0.055(3) 0.039(2) -0.012(2) 0.0030(19) -0.006(2)

loop_
_atom_type_symbol
_atom_type_description
_atom_type_scat_dispersion_real
_atom_type_scat_dispersion_imag
_atom_type_scat_source
C C 0.0033 0.0016 'International Tables Vol C Tables 4.2.6.8 and 6.1.1.4'
H H 0.0000 0.0000 'International Tables Vol C Tables 4.2.6.8 and 6.1.1.4'
N N 0.0061 0.0033 'International Tables Vol C Tables 4.2.6.8 and 6.1.1.4'
Si Si 0.0817 0.0704 'International Tables Vol C Tables 4.2.6.8 and 6.1.1.4'
Sc Sc 0.2519 0.3716 'International Tables Vol C Tables 4.2.6.8 and 6.1.1.4'
Fe Fe 0.3463 0.8444 'International Tables Vol C Tables 4.2.6.8 and 6.1.1.4'

loop_
_geom_angle_atom_site_label_1
_geom_angle_atom_site_label_2
_geom_angle_atom_site_label_3
_geom_angle
C30 Fe1 C31 40.83(13)
C30 Fe1 C25 101.98(13)
C31 Fe1 C25 122.82(13)
C30 Fe1 C26 117.05(14)
C31 Fe1 C26 108.11(13)
C25 Fe1 C26 40.61(12)
C30 Fe1 C24 120.40(13)
C31 Fe1 C24 158.54(13)
C25 Fe1 C24 40.68(13)
C26 Fe1 C24 68.30(13)
C30 Fe1 C23 159.64(13)
C31 Fe1 C23 159.26(12)
C25 Fe1 C23 68.58(13)
C26 Fe1 C23 68.19(13)
C24 Fe1 C23 40.96(12)
C30 Fe1 C29 40.74(13)
C31 Fe1 C29 68.53(14)
C25 Fe1 C29 114.62(13)
C26 Fe1 C29 150.23(13)
C24 Fe1 C29 103.58(13)
C23 Fe1 C29 125.24(13)
C30 Fe1 C28 68.34(14)
C31 Fe1 C28 68.26(13)
C25 Fe1 C28 151.24(13)
C26 Fe1 C28 167.90(12)
C24 Fe1 C28 119.47(13)
C23 Fe1 C28 110.84(13)
C29 Fe1 C28 40.56(12)
C30 Fe1 C22 154.49(14)
C31 Fe1 C22 123.61(13)
C25 Fe1 C22 68.31(12)
C26 Fe1 C22 40.49(11)
C24 Fe1 C22 68.34(12)
C23 Fe1 C22 40.38(11)
C29 Fe1 C22 164.74(13)
C28 Fe1 C22 131.07(12)
C30 Fe1 C27 68.41(12)
C31 Fe1 C27 40.58(12)
C25 Fe1 C27 162.49(13)
C26 Fe1 C27 129.45(12)
C24 Fe1 C27 156.81(13)
C23 Fe1 C27 125.12(12)
C29 Fe1 C27 68.29(13)
C28 Fe1 C27 40.47(12)
C22 Fe1 C27 113.82(12)
C30 Fe1 Sc1 119.87(10)
C31 Fe1 Sc1 79.95(9)
C25 Fe1 Sc1 123.45(9)
C26 Fe1 Sc1 84.88(9)
C24 Fe1 Sc1 119.74(9)
C23 Fe1 Sc1 79.39(9)
C29 Fe1 Sc1 121.93(10)
C28 Fe1 Sc1 83.12(9)
C22 Fe1 Sc1 57.39(8)
C27 Fe1 Sc1 56.47(8)
N2 Sc1 N1 135.86(10)
N2 Sc1 N4 107.64(10)
N1 Sc1 N4 106.58(10)
N2 Sc1 N3 100.82(9)
N1 Sc1 N3 114.06(9)
N4 Sc1 N3 75.70(9)
N2 Sc1 C27 29.46(9)
N1 Sc1 C27 106.47(9)
N4 Sc1 C27 126.40(10)
N3 Sc1 C27 124.66(9)
N2 Sc1 C22 107.02(9)
N1 Sc1 C22 29.22(9)
N4 Sc1 C22 122.67(9)
N3 Sc1 C22 137.94(9)
C27 Sc1 C22 77.57(9)
N2 Sc1 Fe1 68.35(7)
N1 Sc1 Fe1 67.76(7)
N4 Sc1 Fe1 135.59(7)
N3 Sc1 Fe1 148.28(6)
C27 Sc1 Fe1 38.91(6)
C22 Sc1 Fe1 38.68(6)
N2 Si2 C38 108.44(14)
N2 Si2 C39 112.08(14)
C38 Si2 C39 108.18(16)
N2 Si2 C40 111.80(13)
C38 Si2 C40 108.80(15)
C39 Si2 C40 107.44(15)
N1 Si1 C33 107.11(14)
N1 Si1 C32 110.85(14)
C33 Si1 C32 109.48(15)
N1 Si1 C34 112.57(13)
C33 Si1 C34 109.00(15)
C32 Si1 C34 107.80(15)
C22 N1 Si1 117.9(2)
C22 N1 Sc1 105.68(18)
Si1 N1 Sc1 136.41(14)
C27 N2 Si2 117.2(2)
C27 N2 Sc1 105.04(18)
Si2 N2 Sc1 135.91(14)
C1 N3 C15 118.2(2)
C1 N3 Sc1 113.03(18)
C15 N3 Sc1 127.24(19)
C10 N4 C2 111.3(2)
C10 N4 Sc1 127.50(19)
C2 N4 Sc1 120.46(18)
C21 C16 C17 118.3(3)
C21 C16 C15 121.9(3)
C17 C16 C15 119.8(3)
C15 C14 C13 119.7(3)
C15 C14 H14A 120.2
C13 C14 H14A 120.2
C25 C26 C22 108.9(3)
C25 C26 Fe1 69.45(18)
C22 C26 Fe1 71.29(17)
C25 C26 H26A 125.6
C22 C26 H26A 125.6
Fe1 C26 H26A 125.6
C9 C10 N4 122.6(3)
C9 C10 C11 122.7(3)
N4 C10 C11 114.5(3)
C7 C8 C3 118.2(3)
C7 C8 C9 123.7(3)
C3 C8 C9 117.9(3)
N3 C15 C14 121.5(3)
N3 C15 C16 118.6(3)
C14 C15 C16 119.9(3)
N1 C22 C23 127.0(3)
N1 C22 C26 126.1(3)
C23 C22 C26 106.8(3)
N1 C22 Fe1 128.6(2)
C23 C22 Fe1 68.34(17)
C26 C22 Fe1 68.22(17)
N1 C22 Sc1 45.10(13)
C23 C22 Sc1 110.1(2)
C26 C22 Sc1 120.1(2)
Fe1 C22 Sc1 83.93(10)
N3 C1 C12 121.9(3)
N3 C1 C2 118.7(3)
C12 C1 C2 119.3(3)
Si1 C32 H32A 109.5
Si1 C32 H32B 109.5
H32A C32 H32B 109.5
Si1 C32 H32C 109.5
H32A C32 H32C 109.5
H32B C32 H32C 109.5
C12 C13 C14 119.1(3)
C12 C13 H13A 120.5
C14 C13 H13A 120.5
C6 C7 C8 120.8(3)
C6 C7 H7A 119.6
C8 C7 H7A 119.6
C36 C34 C37 108.8(3)
C36 C34 C35 108.6(3)
C37 C34 C35 108.9(3)
C36 C34 Si1 109.9(2)
C37 C34 Si1 109.8(2)
C35 C34 Si1 110.8(2)
C18 C17 C16 121.0(3)
C18 C17 H17A 119.5
C16 C17 H17A 119.5
C7 C6 C5 120.7(3)
C7 C6 H6A 119.7
C5 C6 H6A 119.7
C3 C4 C5 120.8(3)
C3 C4 H4A 119.6
C5 C4 H4A 119.6
Si1 C33 H33A 109.5
Si1 C33 H33B 109.5
H33A C33 H33B 109.5
Si1 C33 H33C 109.5
H33A C33 H33C 109.5
H33B C33 H33C 109.5
N4 C2 C1 110.7(2)
N4 C2 C3 111.7(2)
C1 C2 C3 114.8(2)
N4 C2 H2A 106.4
C1 C2 H2A 106.4
C3 C2 H2A 106.4
C41 C40 C43 109.0(3)
C41 C40 C42 108.7(3)
C43 C40 C42 107.3(3)
C41 C40 Si2 110.8(2)
C43 C40 Si2 109.4(2)
C42 C40 Si2 111.6(2)
C10 C11 H11A 109.5
C10 C11 H11B 109.5
H11A C11 H11B 109.5
C10 C11 H11C 109.5
H11A C11 H11C 109.5
H11B C11 H11C 109.5
C18 C19 C20 119.9(3)
C18 C19 H19A 120.1
C20 C19 H19A 120.1
C22 C23 C24 108.5(3)
C22 C23 Fe1 71.28(17)
C24 C23 Fe1 69.45(18)
C22 C23 H23A 125.7
C24 C23 H23A 125.7
Fe1 C23 H23A 125.7
C19 C18 C17 120.2(3)
C19 C18 H18A 119.9
C17 C18 H18A 119.9
C13 C12 C1 119.6(3)
C13 C12 H12A 120.2
C1 C12 H12A 120.2
C19 C20 C21 120.0(3)
C19 C20 H20A 120.0
C21 C20 H20A 120.0
C4 C5 C6 119.6(3)
C4 C5 H5A 120.2
C6 C5 H5A 120.2
C34 C35 H35A 109.5
C34 C35 H35B 109.5
H35A C35 H35B 109.5
C34 C35 H35C 109.5
H35A C35 H35C 109.5
H35B C35 H35C 109.5
C10 C9 C8 119.3(3)
C10 C9 H9A 120.4
C8 C9 H9A 120.4
C4 C3 C8 120.0(3)
C4 C3 C2 126.5(3)
C8 C3 C2 113.5(3)
C40 C43 H43A 109.5
C40 C43 H43B 109.5
H43A C43 H43B 109.5
C40 C43 H43C 109.5
H43A C43 H43C 109.5
H43B C43 H43C 109.5
C20 C21 C16 120.7(3)
C20 C21 H21A 119.6
C16 C21 H21A 119.6
C31 C30 C29 108.2(3)
C31 C30 Fe1 69.71(18)
C29 C30 Fe1 70.37(19)
C31 C30 H30A 125.9
C29 C30 H30A 125.9
Fe1 C30 H30A 125.9
C40 C42 H42A 109.5
C40 C42 H42B 109.5
H42A C42 H42B 109.5
C40 C42 H42C 109.5
H42A C42 H42C 109.5
H42B C42 H42C 109.5
C30 C31 C27 108.8(3)
C30 C31 Fe1 69.46(19)
C27 C31 Fe1 71.80(18)
C30 C31 H31A 125.6
C27 C31 H31A 125.6
Fe1 C31 H31A 125.6
C26 C25 C24 108.1(3)
C26 C25 Fe1 69.94(18)
C24 C25 Fe1 69.91(18)
C26 C25 H25A 126.0
C24 C25 H25A 126.0
Fe1 C25 H25A 126.0
Si2 C39 H39A 109.5
Si2 C39 H39B 109.5
H39A C39 H39B 109.5
Si2 C39 H39C 109.5
H39A C39 H39C 109.5
H39B C39 H39C 109.5
N2 C27 C31 126.3(3)
N2 C27 C28 127.3(3)
C31 C27 C28 106.4(3)
N2 C27 Fe1 130.1(2)
C31 C27 Fe1 67.62(17)
C28 C27 Fe1 68.38(18)
N2 C27 Sc1 45.50(14)
C31 C27 Sc1 112.3(2)
C28 C27 Sc1 118.6(2)
Fe1 C27 Sc1 84.61(10)
C25 C24 C23 107.7(3)
C25 C24 Fe1 69.41(18)
C23 C24 Fe1 69.59(17)
C25 C24 H24A 126.2
C23 C24 H24A 126.2
Fe1 C24 H24A 126.2
Si2 C38 H38A 109.5
Si2 C38 H38B 109.5
H38A C38 H38B 109.5
Si2 C38 H38C 109.5
H38A C38 H38C 109.5
H38B C38 H38C 109.5
C40 C41 H41A 109.5
C40 C41 H41B 109.5
H41A C41 H41B 109.5
C40 C41 H41C 109.5
H41A C41 H41C 109.5
H41B C41 H41C 109.5
C30 C29 C28 107.6(3)
C30 C29 Fe1 68.89(19)
C28 C29 Fe1 69.82(18)
C30 C29 H29A 126.2
C28 C29 H29A 126.2
Fe1 C29 H29A 126.2
C29 C28 C27 109.0(3)
C29 C28 Fe1 69.63(19)
C27 C28 Fe1 71.15(18)
C29 C28 H28A 125.5
C27 C28 H28A 125.5
Fe1 C28 H28A 125.5
C34 C36 H36A 109.5
C34 C36 H36B 109.5
H36A C36 H36B 109.5
C34 C36 H36C 109.5
H36A C36 H36C 109.5
H36B C36 H36C 109.5
C34 C37 H37A 109.5
C34 C37 H37B 109.5
H37A C37 H37B 109.5
C34 C37 H37C 109.5
H37A C37 H37C 109.5
H37B C37 H37C 109.5
C101 C100 C105 117.1(3)
C101 C100 C106 121.2(3)
C105 C100 C106 121.6(3)
C103 C104 C105 120.3(4)
C103 C104 H10A 119.9
C105 C104 H10A 119.9
C104 C105 C100 121.7(4)
C104 C105 H10B 119.1
C100 C105 H10B 119.1
C102 C101 C100 121.1(3)
C102 C101 H10C 119.4
C100 C101 H10C 119.4
C101 C102 C103 120.4(4)
C101 C102 H10D 119.8
C103 C102 H10D 119.8
C100 C106 H10E 109.5
C100 C106 H10F 109.5
H10E C106 H10F 109.5
C100 C106 H10G 109.5
H10E C106 H10G 109.5
H10F C106 H10G 109.5
C104 C103 C102 119.3(4)
C104 C103 H10H 120.3
C102 C103 H10H 120.3

loop_
_geom_bond_atom_site_label_1
_geom_bond_atom_site_label_2
_geom_bond_distance
Fe1 C30 2.033(3)
Fe1 C31 2.036(3)
Fe1 C25 2.037(3)
Fe1 C26 2.043(3)
Fe1 C24 2.043(3)
Fe1 C23 2.045(3)
Fe1 C29 2.052(3)
Fe1 C28 2.055(3)
Fe1 C22 2.084(3)
Fe1 C27 2.092(3)
Fe1 Sc1 3.3156(8)
Sc1 N2 2.051(3)
Sc1 N1 2.067(3)
Sc1 N4 2.086(2)
Sc1 N3 2.303(2)
Sc1 C27 2.776(3)
Sc1 C22 2.809(3)
Si2 N2 1.724(3)
Si2 C38 1.868(3)
Si2 C39 1.871(3)
Si2 C40 1.909(3)
Si1 N1 1.730(3)
Si1 C33 1.863(3)
Si1 C32 1.885(3)
Si1 C34 1.902(3)
N1 C22 1.424(4)
N2 C27 1.414(4)
N3 C1 1.358(4)
N3 C15 1.364(4)
N4 C10 1.384(4)
N4 C2 1.469(4)
C16 C21 1.395(4)
C16 C17 1.398(4)
C16 C15 1.478(4)
C14 C15 1.384(4)
C14 C13 1.388(4)
C14 H14A 0.9500
C26 C25 1.416(4)
C26 C22 1.429(4)
C26 H26A 1.0000
C10 C9 1.353(4)
C10 C11 1.503(4)
C8 C7 1.403(4)
C8 C3 1.417(4)
C8 C9 1.443(4)
C22 C23 1.426(4)
C1 C12 1.391(4)
C1 C2 1.505(4)
C32 H32A 0.9800
C32 H32B 0.9800
C32 H32C 0.9800
C13 C12 1.370(4)
C13 H13A 0.9500
C7 C6 1.376(4)
C7 H7A 0.9500
C34 C36 1.532(4)
C34 C37 1.533(5)
C34 C35 1.536(4)
C17 C18 1.382(4)
C17 H17A 0.9500
C6 C5 1.387(4)
C6 H6A 0.9500
C4 C3 1.384(4)
C4 C5 1.384(4)
C4 H4A 0.9500
C33 H33A 0.9800
C33 H33B 0.9800
C33 H33C 0.9800
C2 C3 1.524(4)
C2 H2A 1.0000
C40 C41 1.527(4)
C40 C43 1.538(4)
C40 C42 1.543(4)
C11 H11A 0.9800
C11 H11B 0.9800
C11 H11C 0.9800
C19 C18 1.380(4)
C19 C20 1.388(4)
C19 H19A 0.9500
C23 C24 1.431(4)
C23 H23A 1.0000
C18 H18A 0.9500
C12 H12A 0.9500
C20 C21 1.390(4)
C20 H20A 0.9500
C5 H5A 0.9500
C35 H35A 0.9800
C35 H35B 0.9800
C35 H35C 0.9800
C9 H9A 0.9500
C43 H43A 0.9800
C43 H43B 0.9800
C43 H43C 0.9800
C21 H21A 0.9500
C30 C31 1.419(4)
C30 C29 1.422(5)
C30 H30A 1.0000
C42 H42A 0.9800
C42 H42B 0.9800
C42 H42C 0.9800
C31 C27 1.432(4)
C31 H31A 1.0000
C25 C24 1.418(4)
C25 H25A 1.0000
C39 H39A 0.9800
C39 H39B 0.9800
C39 H39C 0.9800
C27 C28 1.435(4)
C24 H24A 1.0000
C38 H38A 0.9800
C38 H38B 0.9800
C38 H38C 0.9800
C41 H41A 0.9800
C41 H41B 0.9800
C41 H41C 0.9800
C29 C28 1.424(4)
C29 H29A 1.0000
C28 H28A 1.0000
C36 H36A 0.9800
C36 H36B 0.9800
C36 H36C 0.9800
C37 H37A 0.9800
C37 H37B 0.9800
C37 H37C 0.9800
C100 C101 1.386(5)
C100 C105 1.394(5)
C100 C106 1.500(5)
C104 C103 1.364(6)
C104 C105 1.377(5)
C104 H10A 0.9500
C105 H10B 0.9500
C101 C102 1.381(5)
C101 H10C 0.9500
C102 C103 1.383(5)
C102 H10D 0.9500
C106 H10E 0.9800
C106 H10F 0.9800
C106 H10G 0.9800
C103 H10H 0.9500
